data_7110667
loop_
_publ_author_name
'Rose-Munch, Fran\,coise'
'Gagliardini, Vanessa'
'Perrotey, Anne'
'Tranchier, Jean-Philippe'
'Rose, Eric'
'Mangeney, Pierre'
'Alexakis, Alexandre'
'Kanger, Tonis'
'Vaissermann, Jacqueline'

_publ_contact_author
;
Dr Francoise Rose-Munch, lab. Synthese Organique et Organometallique, 
UMR 7611 CNRS, Universite Pierre et Marie Curie, 4 place Jussieu, case 181 
75252 Paris cedex 05 France
;
_publ_section_title
;
 Two-step synthesis of homochiral monoaminals of
 tricarbonylphthalaldehydechromium complex
;
_journal_issue 20
_journal_name_full 'Chemical Communications'
_journal_page_first 2061
_journal_paper_doi 10.1039/a906043j
_journal_year 1999
_chemical_compound_source
;
?
;
_chemical_formula_moiety ' C27 H24 Cr1 O4 N2 '
_chemical_formula_sum 'C27 H24 Cr N2 O4'
_chemical_formula_weight 492.49
_chemical_name_systematic
;
 ?
;
_space_group_IT_number 19
_symmetry_cell_setting orthorhombic
_symmetry_space_group_name_Hall 'P 2ac 2ab'
_symmetry_space_group_name_H-M 'P 21 21 21'
_atom_sites_solution_hydrogens difmap
_atom_sites_solution_primary 'Patterson and Fourier maps'
_audit_creation_date 99-07-28
_audit_creation_method CRYSTALS
_cell_angle_alpha 90
_cell_angle_beta 90
_cell_angle_gamma 90
_cell_formula_units_Z 4
_cell_length_a 7.333(2)
_cell_length_b 14.455(3)
_cell_length_c 22.976(4)
_cell_measurement_reflns_used 25
_cell_measurement_temperature 295
_cell_measurement_theta_max 14
_cell_measurement_theta_min 12
_cell_volume 2435.4(9)
_computing_cell_refinement 'CAD-4 software (Enraf-Nonius, 1989)'
_computing_data_collection 'CAD-4 software (Enraf-Nonius, 1989)'
_computing_data_reduction
;
RC93 (Watkin, D.J., Prout, C.K., Lilley, P.M.deQ. 1994)
;
_computing_molecular_graphics
;
 CAMERON (Watkin, Prout & Pearce,  1996)
;
_computing_publication_material
;
CRYSTALS Issue 10 (Watkin, Prout, Carruthers & Betteridge, 1996)
;
_computing_structure_refinement
;
CRYSTALS Issue 10 (Watkin, Prout, Carruthers & Betteridge, 1996)
;
_diffrn_ambient_temperature 295
_diffrn_measurement_device '  Enraf-nonius CAD4 '
_diffrn_measurement_method 2\q/\w
_diffrn_radiation_monochromator ' graphite'
_diffrn_radiation_type 'Mo K\a'
_diffrn_radiation_wavelength 0.71073
_diffrn_reflns_limit_h_max 8
_diffrn_reflns_limit_h_min 0
_diffrn_reflns_limit_k_max 17
_diffrn_reflns_limit_k_min 0
_diffrn_reflns_limit_l_max 27
_diffrn_reflns_limit_l_min 0
_diffrn_reflns_number 2492
_diffrn_reflns_theta_max 25
_diffrn_reflns_theta_min 1
_diffrn_standards_decay_% <5
_diffrn_standards_interval_time 3600s
_diffrn_standards_number 2
_exptl_absorpt_coefficient_mu 0.49
_exptl_absorpt_correction_type empirical
_exptl_crystal_colour 'red  '
_exptl_crystal_density_diffrn 1.34
_exptl_crystal_description ' prism '
_exptl_crystal_F_000 1025.34
_exptl_crystal_size_max 0.64
_exptl_crystal_size_mid 0.20
_exptl_crystal_size_min 0.20
_refine_diff_density_max 0.46
_refine_diff_density_min -0.28
_refine_ls_extinction_coef 45.3
_refine_ls_extinction_method 'Larson 1970 Crystallographic Computing eq 22'
_refine_ls_goodness_of_fit_obs 2.0941
_refine_ls_hydrogen_treatment
;
 only one overall isotropic thermal parameter refined
;
_refine_ls_matrix_type full
_refine_ls_number_parameters 309
_refine_ls_number_reflns 1771
_refine_ls_R_factor_obs 0.0442
_refine_ls_shift/esd_max 0.388446
_refine_ls_structure_factor_coef F
_refine_ls_weighting_scheme unit
_refine_ls_wR_factor_obs 0.0438
_reflns_limit_h_max 8
_reflns_limit_h_min 0
_reflns_limit_k_max 17
_reflns_limit_k_min 0
_reflns_limit_l_max 27
_reflns_limit_l_min 0
_reflns_number_observed 1771
_reflns_number_total 2466
_reflns_observed_criterion >3.00\s(I)
_cod_data_source_file 906043jsup1.cif
_cod_data_source_block CRYSTALS_cif
_cod_depositor_comments
;
The following automatic conversions were performed:

'_diffrn_ambient_temperature' value '295K' was changed to '295' - the
value should be numeric and without a unit
designator.

'_symmetry_cell_setting' value 'orthorhombic ' changed
to 'orthorhombic' according to
/home/saulius/struct/CIF-dictionaries/cif_core.dic dictionary named
'cif_core.dic' version 2.4.2 from
2011-04-26.

'_refine_ls_matrix_type' value ' full' changed to 'full'
according to /home/saulius/struct/CIF-dictionaries/cif_core.dic
dictionary named 'cif_core.dic' version 2.4.2 from 2011-04-26.

Automatic conversion script
Id: cif_fix_values 1891 2012-01-12 08:04:46Z andrius 

The following automatic conversions were performed:

'_refine_ls_weighting_scheme' value '
unit weights' was changed to 'unit'.

Automatic conversion script
Id: cif_fix_values 3143 2015-03-26 13:38:13Z robertas 

The following automatic conversions were performed:

'_atom_sites_solution_hydrogens' value ' Difference Fourier map' was
changed to 'difmap'.

Automatic conversion script
Id: cif_fix_values 6452 2018-10-05 10:23:21Z andrius 
;
_cod_original_cell_volume 2435.5(8)
_cod_original_sg_symbol_H-M 'P 21 21 21 '
_cod_original_formula_sum ' C27 H24 Cr1 O4 N2 '
_cod_database_code 7110667

loop_
_symmetry_equiv_pos_as_xyz
x,y,z
x+1/2,-y+1/2,-z
-x,y+1/2,-z+1/2
-x+1/2,-y,z+1/2

loop_
_atom_site_aniso_label
_atom_site_aniso_U_11
_atom_site_aniso_U_22
_atom_site_aniso_U_33
_atom_site_aniso_U_23
_atom_site_aniso_U_13
_atom_site_aniso_U_12
CR1 0.0361(5) 0.0367(5) 0.0385(5) -0.0002(5) 0.0000(6) 0.0039(6)
O1 0.091(6) 0.182(8) 0.165(7) -0.014(8) -0.028(6) -0.016(6)
O21 0.077(4) 0.075(4) 0.079(4) -0.000(3) 0.010(4) -0.028(4)
O22 0.077(4) 0.062(4) 0.104(5) -0.017(3) 0.017(4) 0.019(3)
O23 0.104(5) 0.103(5) 0.076(4) 0.023(4) -0.047(4) -0.029(5)
N1 0.044(3) 0.041(3) 0.032(3) 0.002(2) 0.004(3) 0.008(3)
N2 0.036(3) 0.039(3) 0.038(3) 0.000(2) 0.002(2) 0.003(2)
C1 0.057(5) 0.045(4) 0.035(3) -0.002(3) -0.008(4) 0.015(4)
C2 0.038(3) 0.034(3) 0.038(4) -0.001(3) 0.003(4) 0.005(3)
C3 0.042(4) 0.029(3) 0.050(4) -0.005(3) 0.004(3) 0.001(3)
C4 0.054(5) 0.036(4) 0.075(6) 0.012(4) 0.015(4) -0.008(4)
C5 0.058(5) 0.053(5) 0.052(5) 0.011(4) 0.018(4) 0.013(4)
C6 0.069(5) 0.063(5) 0.032(4) 0.001(4) 0.006(3) 0.024(4)
C7 0.034(4) 0.046(4) 0.037(4) 0.001(3) -0.002(3) -0.005(3)
C8 0.16(1) 0.085(7) 0.037(4) -0.030(4) -0.052(5) -0.024(7)
C9 0.077(5) 0.051(4) 0.050(4) 0.006(4) 0.002(4) 0.018(5)
C10 0.052(4) 0.049(4) 0.049(4) 0.003(3) 0.003(3) 0.017(4)
C11 0.033(4) 0.040(4) 0.048(4) -0.001(3) 0.000(3) -0.004(3)
C12 0.037(4) 0.046(4) 0.041(4) 0.002(3) -0.000(3) 0.003(3)
C21 0.049(5) 0.050(4) 0.043(4) -0.005(3) 0.004(4) -0.001(4)
C22 0.050(5) 0.040(4) 0.059(5) -0.001(4) 0.002(4) 0.002(4)
C23 0.052(5) 0.056(4) 0.052(4) 0.003(4) -0.008(4) -0.013(4)
C111 0.040(5) 0.043(4) 0.041(4) -0.001(3) 0.004(3) 0.002(3)
C112 0.050(5) 0.056(5) 0.086(6) -0.017(4) 0.016(5) 0.006(5)
C113 0.049(5) 0.081(7) 0.106(8) -0.007(6) 0.025(5) 0.015(5)
C114 0.082(7) 0.069(6) 0.064(5) 0.005(5) 0.023(5) 0.027(6)
C115 0.105(7) 0.055(5) 0.051(4) -0.019(4) -0.005(5) 0.016(6)
C116 0.073(6) 0.051(4) 0.055(4) -0.006(4) -0.014(5) 0.003(5)
C121 0.064(5) 0.044(4) 0.037(4) 0.002(3) 0.001(4) 0.001(4)
C122 0.044(5) 0.100(8) 0.065(6) -0.015(6) -0.003(5) 0.007(6)
C123 0.074(7) 0.107(8) 0.076(7) -0.015(6) -0.027(6) 0.001(7)
C124 0.100(8) 0.072(7) 0.063(6) -0.011(5) -0.025(6) 0.005(6)
C125 0.13(1) 0.058(6) 0.042(5) -0.012(4) 0.009(6) 0.010(7)
C126 0.071(6) 0.053(5) 0.048(5) -0.004(4) 0.006(4) -0.001(5)

loop_
_atom_site_label
_atom_site_fract_x
_atom_site_fract_y
_atom_site_fract_z
_atom_site_U_iso_or_equiv
_atom_site_occupancy
_atom_site_thermal_displace_type
CR1 0.1460(2) 0.77067(7) 0.20063(4) 0.0370 1.0000 Uani
O1 0.609(1) 0.7652(7) 0.3040(4) 0.1364 1.0000 Uani
O21 0.3780(9) 0.9248(4) 0.1562(2) 0.0730 1.0000 Uani
O22 -0.0813(8) 0.9202(4) 0.2529(3) 0.0737 1.0000 Uani
O23 -0.0840(9) 0.7776(5) 0.0935(2) 0.0806 1.0000 Uani
N1 0.4435(8) 0.6405(4) 0.0876(2) 0.0383 1.0000 Uani
N2 0.5977(7) 0.5519(3) 0.1563(2) 0.0377 1.0000 Uani
C1 0.375(1) 0.7051(4) 0.2451(3) 0.0432 1.0000 Uani
C2 0.352(1) 0.6594(4) 0.1903(2) 0.0361 1.0000 Uani
C3 0.178(1) 0.6241(4) 0.1778(3) 0.0392 1.0000 Uani
C4 0.032(1) 0.6327(5) 0.2180(3) 0.0499 1.0000 Uani
C5 0.057(1) 0.6762(5) 0.2701(3) 0.0511 1.0000 Uani
C6 0.230(1) 0.7118(6) 0.2844(3) 0.0495 1.0000 Uani
C7 0.5095(9) 0.6419(4) 0.1480(3) 0.0385 1.0000 Uani
C8 0.568(2) 0.7450(7) 0.2597(3) 0.0321 1.0000 Uani
C9 0.452(1) 0.7288(5) 0.0576(3) 0.0560 1.0000 Uani
C10 0.573(1) 0.5048(5) 0.2123(3) 0.0478 1.0000 Uani
C11 0.5513(9) 0.4942(4) 0.1055(3) 0.0394 1.0000 Uani
C12 0.5423(9) 0.5676(5) 0.0583(3) 0.0409 1.0000 Uani
C21 0.291(1) 0.8647(5) 0.1731(3) 0.0470 1.0000 Uani
C22 0.005(1) 0.8620(5) 0.2333(3) 0.0489 1.0000 Uani
C23 0.005(1) 0.7774(6) 0.1342(3) 0.0518 1.0000 Uani
C111 0.6871(9) 0.4174(5) 0.0939(3) 0.0412 1.0000 Uani
C112 0.871(1) 0.4282(5) 0.1086(4) 0.0591 1.0000 Uani
C113 0.994(1) 0.3578(7) 0.0964(5) 0.0699 1.0000 Uani
C114 0.938(1) 0.2792(7) 0.0700(4) 0.0653 1.0000 Uani
C115 0.758(1) 0.2677(6) 0.0562(3) 0.0628 1.0000 Uani
C116 0.635(1) 0.3371(5) 0.0686(3) 0.0576 1.0000 Uani
C121 0.451(1) 0.5354(5) 0.0028(3) 0.0468 1.0000 Uani
C122 0.262(1) 0.5316(7) -0.0020(4) 0.0649 1.0000 Uani
C123 0.182(1) 0.5035(8) -0.0527(5) 0.0798 1.0000 Uani
C124 0.277(2) 0.4791(7) -0.1002(4) 0.0737 1.0000 Uani
C125 0.465(2) 0.4817(6) -0.0958(4) 0.0658 1.0000 Uani
C126 0.550(1) 0.5112(6) -0.0454(3) 0.0565 1.0000 Uani
H3 0.1574 0.5935 0.1418 0.074(4) 1.0000 Uiso
H4 -0.0841 0.6082 0.2088 0.074(4) 1.0000 Uiso
H5 -0.0411 0.6829 0.2965 0.074(4) 1.0000 Uiso
H6 0.2490 0.7402 0.3211 0.074(4) 1.0000 Uiso
H7 0.5954 0.6900 0.1546 0.074(4) 1.0000 Uiso
H8 0.6508 0.7533 0.2290 0.074(4) 1.0000 Uiso
H91 0.4080 0.7218 0.0191 0.074(4) 1.0000 Uiso
H92 0.5754 0.7494 0.0566 0.074(4) 1.0000 Uiso
H93 0.3799 0.7727 0.0779 0.074(4) 1.0000 Uiso
H101 0.6367 0.4477 0.2118 0.074(4) 1.0000 Uiso
H102 0.6192 0.5428 0.2426 0.074(4) 1.0000 Uiso
H103 0.4468 0.4937 0.2186 0.074(4) 1.0000 Uiso
H11 0.4418 0.4601 0.1107 0.074(4) 1.0000 Uiso
H12 0.6583 0.5878 0.0451 0.074(4) 1.0000 Uiso
H112 0.9106 0.4830 0.1269 0.074(4) 1.0000 Uiso
H113 1.1179 0.3647 0.1068 0.074(4) 1.0000 Uiso
H114 1.0230 0.2320 0.0609 0.074(4) 1.0000 Uiso
H115 0.7171 0.2121 0.0382 0.074(4) 1.0000 Uiso
H116 0.5105 0.3283 0.0594 0.074(4) 1.0000 Uiso
H122 0.1880 0.5482 0.0304 0.074(4) 1.0000 Uiso
H123 0.0529 0.5006 -0.0545 0.074(4) 1.0000 Uiso
H124 0.2192 0.4617 -0.1355 0.074(4) 1.0000 Uiso
H125 0.5374 0.4619 -0.1277 0.074(4) 1.0000 Uiso
H126 0.6787 0.5153 -0.0444 0.074(4) 1.0000 Uiso

loop_
_atom_type_symbol
_atom_type_scat_dispersion_real
_atom_type_scat_dispersion_imag
_atom_type_scat_Cromer_Mann_a1
_atom_type_scat_Cromer_Mann_b1
_atom_type_scat_Cromer_Mann_a2
_atom_type_scat_Cromer_Mann_b2
_atom_type_scat_Cromer_Mann_a3
_atom_type_scat_Cromer_Mann_b3
_atom_type_scat_Cromer_Mann_a4
_atom_type_scat_Cromer_Mann_b4
_atom_type_scat_Cromer_Mann_c
_atom_type_scat_source
'C   ' 0.0020 0.0020 2.3100 20.8439 1.0200 10.2075 1.5886 0.5687 0.8650 51.6512 0.2156 International_Tables_Vol_IV_Table_2.2B
'H   ' 0.0000 0.0000 0.4930 10.5109 0.3229 26.1257 0.1402 3.1424 0.0408 57.7997 0.0030 International_Tables_Vol_IV_Table_2.2B
'O   ' 0.0080 0.0060 3.0485 13.2771 2.2868 5.7011 1.5463 0.3239 0.8670 32.9089 0.2508 International_Tables_Vol_IV_Table_2.2B
'N   ' 0.0040 0.0030 12.2126 0.0057 3.1322 9.8933 2.0125 28.9975 1.1663 0.5826 -11.5290 International_Tables_Vol_IV_Table_2.2B
'Cr  ' 0.2840 0.6240 10.6406 6.1038 7.3537 0.3920 3.3240 20.2626 1.4922 98.7399 1.1832 International_Tables_Vol_IV_Table_2.2B

loop_
_geom_angle_atom_site_label_1
_geom_angle_atom_site_label_2
_geom_angle_atom_site_label_3
_geom_angle
_geom_angle_publ_flag
C1 CR1 C2 38.0(2) no
C1 CR1 C3 67.1(2) no
C2 CR1 C3 37.1(2) no
C1 CR1 C4 79.2(3) no
C2 CR1 C4 67.7(3) no
C3 CR1 C4 37.7(3) no
C1 CR1 C5 67.5(3) no
C2 CR1 C5 80.2(2) no
C3 CR1 C5 66.8(3) no
C4 CR1 C5 36.2(3) no
C1 CR1 C6 37.3(3) no
C2 CR1 C6 67.8(2) no
C3 CR1 C6 78.8(3) no
C4 CR1 C6 66.1(3) no
C5 CR1 C6 37.3(3) no
C1 CR1 C21 92.2(3) no
C2 CR1 C21 96.1(3) no
C3 CR1 C21 124.7(3) no
C4 CR1 C21 162.4(3) no
C5 CR1 C21 151.7(3) no
C1 CR1 C22 123.6(3) no
C2 CR1 C22 161.3(3) no
C3 CR1 C22 148.4(3) no
C4 CR1 C22 111.4(3) no
C5 CR1 C22 89.1(3) no
C1 CR1 C23 147.2(3) no
C2 CR1 C23 109.3(3) no
C3 CR1 C23 85.0(3) no
C4 CR1 C23 89.1(3) no
C5 CR1 C23 117.8(3) no
C6 CR1 C21 115.4(3) no
C6 CR1 C22 94.4(3) no
C21 CR1 C22 86.2(3) no
C6 CR1 C23 154.5(3) no
C21 CR1 C23 90.0(3) no
C22 CR1 C23 89.2(3) no
C7 N1 C9 114.9(5) no
C7 N1 C12 106.5(5) no
C9 N1 C12 113.5(5) no
C7 N2 C10 118.1(5) no
C7 N2 C11 107.3(5) no
C10 N2 C11 113.7(5) no
CR1 C1 C2 72.5(4) no
CR1 C1 C6 71.8(4) no
C2 C1 C6 120.7(7) no
CR1 C1 C8 129.5(5) no
C2 C1 C8 117.7(7) no
C6 C1 C8 121.6(6) no
CR1 C2 C1 69.5(4) no
CR1 C2 C3 70.5(4) no
C1 C2 C3 117.0(6) no
CR1 C2 C7 134.5(4) no
C1 C2 C7 123.1(7) no
C3 C2 C7 119.7(5) no
CR1 C3 C2 72.4(3) no
CR1 C3 C4 71.3(4) no
C2 C3 C4 121.3(6) no
CR1 C3 H3 129.8(5) no
C2 C3 H3 119.5(7) no
C4 C3 H3 119.2(7) no
CR1 C4 C3 71.1(4) no
CR1 C4 C5 71.9(4) no
C3 C4 C5 120.7(7) no
CR1 C4 H4 129.7(6) no
C3 C4 H4 120.0(8) no
C5 C4 H4 119.3(8) no
CR1 C5 C4 71.9(4) no
CR1 C5 C6 71.1(4) no
C4 C5 C6 119.7(7) no
CR1 C5 H5 128.8(6) no
C4 C5 H5 120.4(9) no
C6 C5 H5 119.9(8) no
CR1 C6 C1 70.9(4) no
CR1 C6 C5 71.7(4) no
C1 C6 C5 120.6(6) no
CR1 C6 H6 130.9(6) no
C1 C6 H6 119.3(8) no
C5 C6 H6 120.1(8) no
N1 C7 N2 104.8(5) no
N1 C7 C2 110.7(5) no
N2 C7 C2 113.4(5) no
N1 C7 H7 112.3(6) no
N2 C7 H7 109.6(6) no
C2 C7 H7 106.2(6) no
O1 C8 C1 122.9(10) no
O1 C8 H8 118.8(12) no
C1 C8 H8 118.2(6) no
N1 C9 H91 109.5(7) no
N1 C9 H92 109.2(7) no
H91 C9 H92 109.6(7) no
N1 C9 H93 109.3(6) no
H91 C9 H93 109.8(7) no
H92 C9 H93 109.4(8) no
N2 C10 H101 109.3(6) no
N2 C10 H102 109.2(6) no
H101 C10 H102 109.6(7) no
N2 C10 H103 109.4(6) no
H101 C10 H103 109.7(7) no
H102 C10 H103 109.6(7) no
N2 C11 C12 100.4(5) no
N2 C11 C111 113.7(5) no
C12 C11 C111 114.5(6) no
N2 C11 H11 113.0(6) no
C12 C11 H11 114.5(6) no
C111 C11 H11 101.4(6) no
N1 C12 C11 101.5(5) no
N1 C12 C121 113.2(6) no
C11 C12 C121 114.0(6) no
N1 C12 H12 111.9(6) no
C11 C12 H12 113.9(6) no
C121 C12 H12 102.8(6) no
CR1 C21 O21 178.4(7) no
CR1 C22 O22 178.7(7) no
CR1 C23 O23 177.1(8) no
C11 C111 C112 120.6(6) no
C11 C111 C116 121.3(7) no
C112 C111 C116 118.1(7) no
C111 C112 C113 119.8(8) no
C111 C112 H112 120.1(8) no
C113 C112 H112 120.1(9) no
C112 C113 C114 120.7(9) no
C112 C113 H113 119.8(10) no
C114 C113 H113 119.5(9) no
C113 C114 C115 119.8(9) no
C113 C114 H114 120.4(11) no
C115 C114 H114 119.8(11) no
C114 C115 C116 119.5(9) no
C114 C115 H115 120.3(10) no
C116 C115 H115 120.2(10) no
C111 C116 C115 122.1(9) no
C111 C116 H116 118.9(8) no
C115 C116 H116 119.0(8) no
C12 C121 C122 121.3(7) no
C12 C121 C126 121.6(7) no
C122 C121 C126 117.0(8) no
C121 C122 C123 120.4(9) no
C121 C122 H122 119.6(9) no
C123 C122 H122 119.9(9) no
C122 C123 C124 123.0(10) no
C122 C123 H123 118.6(11) no
C124 C123 H123 118.4(10) no
C123 C124 C125 117.1(10) no
C123 C124 H124 121.8(12) no
C125 C124 H124 121.1(13) no
C124 C125 C126 121.2(10) no
C124 C125 H125 119.7(12) no
C126 C125 H125 119.1(12) no
C121 C126 C125 121.1(9) no
C121 C126 H126 119.6(8) no
C125 C126 H126 119.3(9) no

loop_
_geom_bond_atom_site_label_1
_geom_bond_atom_site_label_2
_geom_bond_distance
_geom_bond_publ_flag
CR1 C1 2.180(7) yes
CR1 C2 2.220(6) yes
CR1 C3 2.196(6) yes
CR1 C4 2.199(7) yes
CR1 C5 2.199(7) yes
CR1 C6 2.191(7) yes
CR1 C21 1.837(8) yes
CR1 C22 1.835(8) yes
CR1 C23 1.846(7) yes
O1 C8 1.101(9) yes
O21 C21 1.147(8) yes
O22 C22 1.148(8) yes
O23 C23 1.141(8) yes
N1 C7 1.471(8) yes
N1 C9 1.451(9) yes
N1 C12 1.445(8) yes
N2 C7 1.465(8) yes
N2 C10 1.469(8) yes
N2 C11 1.474(8) yes
C1 C2 1.432(8) yes
C1 C6 1.40(1) yes
C1 C8 1.56(1) yes
C2 C3 1.40(1) yes
C2 C7 1.530(9) yes
C3 C4 1.42(1) yes
C3 H3 0.950(6) no
C4 C5 1.37(1) yes
C4 H4 0.948(8) no
C5 C6 1.40(1) yes
C5 H5 0.947(7) no
C6 H6 0.949(7) no
C7 H7 0.950(6) no
C8 H8 0.94(1) no
C9 H91 0.947(7) no
C9 H92 0.952(8) no
C9 H93 0.949(7) no
C10 H101 0.949(7) no
C10 H102 0.950(7) no
C10 H103 0.949(7) no
C11 C12 1.519(9) yes
C11 C111 1.515(9) yes
C11 H11 0.950(7) no
C12 C121 1.515(9) yes
C12 H12 0.949(7) no
C111 C112 1.40(1) yes
C111 C116 1.352(9) yes
C112 C113 1.39(1) yes
C112 H112 0.943(8) no
C113 C114 1.35(1) yes
C113 H113 0.95(1) no
C114 C115 1.37(1) yes
C114 H114 0.946(9) no
C115 C116 1.38(1) yes
C115 H115 0.951(9) no
C116 H116 0.95(1) no
C121 C122 1.39(1) yes
C121 C126 1.37(1) yes
C122 C123 1.37(1) yes
C122 H122 0.951(9) no
C123 C124 1.34(1) yes
C123 H123 0.95(1) no
C124 C125 1.38(1) yes
C124 H124 0.95(1) no
C125 C126 1.38(1) yes
C125 H125 0.949(9) no
C126 H126 0.948(9) no
